data_7706514
loop_
_publ_author_name
'Por\;eba, Tomasz'
'Swi\;atkowski, Marcin'
'Kruszy\'nski, Rafa\/l'

_publ_section_title
;
 Molecular self-assembly of 1D infinite polyiodide helices in a
 phenanthrolinium salt.
;
_journal_issue 8
_journal_name_full 'Dalton transactions (Cambridge, England : 2003)'
_journal_page_first 2800
_journal_page_last 2806
_journal_paper_doi 10.1039/d0dt04042h
_journal_volume 50
_journal_year 2021
_chemical_formula_moiety 'I7, 3(C12 H8 N2), 3(C12 H9 N2)'
_chemical_formula_sum 'C72 H51 I7 N12'
_chemical_formula_weight 1972.55
_chemical_melting_point 363
_chemical_name_common 'poly-[tris(1,10-phenanthrolin-1-ium 1,10-phenanthroline) heptaiodide]'
_chemical_name_systematic 'poly-[tris(1,10-phenanthrolin-1-ium 1,10-phenanthroline) heptaiodide]'
_space_group_crystal_system orthorhombic
_space_group_IT_number 33
_space_group_name_Hall 'P 2c -2n'
_space_group_name_H-M_alt 'P n a 21'
_atom_sites_solution_hydrogens geom
_audit_creation_date 2020-10-30
_audit_creation_method
;
Olex2 1.2
(compiled 2018.05.29 svn.r3508 for OlexSys, GUI svn.r5506)
;
_audit_update_record
;
2020-10-30 deposited with the CCDC.	2021-01-20 downloaded from the CCDC.
;
_cell_angle_alpha 90
_cell_angle_beta 90
_cell_angle_gamma 90
_cell_formula_units_Z 4
_cell_length_a 24.0054(3)
_cell_length_b 12.4116(2)
_cell_length_c 22.5277(5)
_cell_measurement_reflns_used 17987
_cell_measurement_temperature 100.00(10)
_cell_measurement_theta_max 78.5980
_cell_measurement_theta_min 3.9850
_cell_volume 6712.0(2)
_computing_cell_refinement 'CrysAlisPro 1.171.39.9b (Rigaku OD, 2015)'
_computing_data_collection 'CrysAlisPro 1.171.39.9b (Rigaku OD, 2015)'
_computing_data_reduction 'CrysAlisPro 1.171.39.9b (Rigaku OD, 2015)'
_computing_molecular_graphics 'Olex2 (Dolomanov et al., 2009)'
_computing_publication_material 'Olex2 (Dolomanov et al., 2009)'
_computing_structure_refinement 'ShelXL (Sheldrick, 2015)'
_computing_structure_solution 'SHELXT 2014/5 (Sheldrick, 2014)'
_diffrn_ambient_environment N~2~
_diffrn_ambient_temperature 100.00(10)
_diffrn_detector 'CCD plate'
_diffrn_detector_type 'Pilatus 300K'
_diffrn_measured_fraction_theta_full 0.998
_diffrn_measured_fraction_theta_max 0.997
_diffrn_measurement_details
;
List of Runs (angles in degrees, time in seconds):

  # Type    Start    End  Width  t~exp~   \w     \q     \k     \f   Frames
#--------------------------------------------------------------------------
  1  \w    -96.00 -16.00   0.50    1.00    --  -86.25 125.00 -30.00  160
  2  \w     33.00  71.00   0.50    1.00    --  107.75 -38.00-180.00   76
  3  \w     33.00  71.00   0.50    1.00    --  107.75 -38.00  60.00   76
  4  \w     40.00  70.00   0.50    1.00    --  107.75 -38.00  30.00   60
  5  \w     33.00  71.00   0.50    1.00    --  107.75 -38.00 150.00   76
  6  \w     83.00 128.00   0.50    1.00    --  107.75 -77.00  90.00   90
  7  \w     39.00 111.00   0.50    1.00    --  107.75 -99.00 120.00  144
  8  \w     57.00 121.00   0.50    0.50    --   49.71-178.00  90.00  128
  9  \w     98.00 178.00   0.50    1.00    --  107.75  38.00  60.00  160
 10  \w    -71.00 -11.00   0.50    1.00    --  -86.25  38.00   0.00  120
 11  \w   -120.00   7.00   0.50    0.50    --  -49.71   0.00 120.00  254
 12  \w   -120.00 -38.00   0.50    0.50    --  -49.71-178.00-150.00  164
;
_diffrn_measurement_device 'four-circle diffractometer'
_diffrn_measurement_device_type 'XtaLAB Synergy, Dualflex, Pilatus 300K'
_diffrn_measurement_method '\w scans'
_diffrn_orient_matrix_type 'CrysAlisPro convention (1999,Acta A55,543-557)'
_diffrn_orient_matrix_UB_11 0.0592675000
_diffrn_orient_matrix_UB_12 -0.0463662000
_diffrn_orient_matrix_UB_13 -0.0056125000
_diffrn_orient_matrix_UB_21 0.0244469000
_diffrn_orient_matrix_UB_22 0.1128090000
_diffrn_orient_matrix_UB_23 0.0115551000
_diffrn_orient_matrix_UB_31 0.0007080000
_diffrn_orient_matrix_UB_32 -0.0234227000
_diffrn_orient_matrix_UB_33 0.0671961000
_diffrn_radiation_monochromator mirror
_diffrn_radiation_probe x-ray
_diffrn_radiation_type CuK\a
_diffrn_radiation_wavelength 1.54184
_diffrn_reflns_av_R_equivalents 0.0580
_diffrn_reflns_av_unetI/netI 0.0472
_diffrn_reflns_Laue_measured_fraction_full 0.998
_diffrn_reflns_Laue_measured_fraction_max 0.997
_diffrn_reflns_limit_h_max 28
_diffrn_reflns_limit_h_min -28
_diffrn_reflns_limit_k_max 14
_diffrn_reflns_limit_k_min -14
_diffrn_reflns_limit_l_max 27
_diffrn_reflns_limit_l_min -18
_diffrn_reflns_number 32488
_diffrn_reflns_point_group_measured_fraction_full 0.794
_diffrn_reflns_point_group_measured_fraction_max 0.792
_diffrn_reflns_theta_full 67.684
_diffrn_reflns_theta_max 68.248
_diffrn_reflns_theta_min 3.925
_diffrn_source 'micro-focus sealed X-ray tube'
_diffrn_source_type 'PhotonJet (Cu) X-ray Source'
_exptl_absorpt_coefficient_mu 25.833
_exptl_absorpt_correction_T_max 0.397
_exptl_absorpt_correction_T_min 0.003
_exptl_absorpt_correction_type gaussian
_exptl_absorpt_process_details
;
CrysAlisPro 1.171.39.9b (Rigaku Oxford Diffraction, 2015)
Numerical absorption correction based on gaussian integration over
			a multifaceted crystal model
Empirical absorption correction using spherical harmonics,
 implemented in SCALE3 ABSPACK scaling algorithm.
;
_exptl_crystal_colour 'metallic dark red'
_exptl_crystal_colour_lustre metallic
_exptl_crystal_colour_modifier dark
_exptl_crystal_colour_primary red
_exptl_crystal_density_diffrn 1.952
_exptl_crystal_description needle
_exptl_crystal_F_000 3752
_exptl_crystal_recrystallization_method 'double-layer slow liquid-liquid diffusion'
_exptl_crystal_size_max 0.793
_exptl_crystal_size_mid 0.128
_exptl_crystal_size_min 0.084
_refine_diff_density_max 1.242
_refine_diff_density_min -2.371
_refine_diff_density_rms 0.170
_refine_ls_abs_structure_details
;
 Flack x determined using 2953 quotients [(I+)-(I-)]/[(I+)+(I-)]
 (Parsons, Flack and Wagner, Acta Cryst. B69 (2013) 249-259).
;
_refine_ls_abs_structure_Flack 0.012(7)
_refine_ls_extinction_method none
_refine_ls_goodness_of_fit_ref 1.167
_refine_ls_hydrogen_treatment constr
_refine_ls_matrix_type full
_refine_ls_number_parameters 424
_refine_ls_number_reflns 9743
_refine_ls_number_restraints 4
_refine_ls_restrained_S_all 1.168
_refine_ls_R_factor_all 0.0619
_refine_ls_R_factor_gt 0.0574
_refine_ls_shift/su_max 0.002
_refine_ls_shift/su_mean 0.000
_refine_ls_structure_factor_coef Fsqd
_refine_ls_weighting_details 'w=1/[\s^2^(Fo^2^)+(0.0232P)^2^+81.9529P] where P=(Fo^2^+2Fc^2^)/3'
_refine_ls_weighting_scheme calc
_refine_ls_wR_factor_gt 0.1366
_refine_ls_wR_factor_ref 0.1391
_reflns_Friedel_coverage 0.546
_reflns_Friedel_fraction_full 0.579
_reflns_Friedel_fraction_max 0.575
_reflns_number_gt 9045
_reflns_number_total 9743
_reflns_threshold_expression 'I > 2\s(I)'
_cod_data_source_file d0dt04042h2.cif
_cod_data_source_block linear_polyiodide
_cod_depositor_comments 'Adding full bibliography for 7706514.cif.'
_cod_database_code 7706514
_shelx_shelxl_version_number 2017/1
_chemical_oxdiff_formula ' C30 H24 N6 I7'
_shelx_space_group_comment
;
The symmetry employed for this shelxl refinement is uniquely defined
by the following loop, which should always be used as a source of
symmetry information in preference to the above space-group names.
They are only intended as comments.
;
_reflns_odcompleteness_completeness 99.77
_reflns_odcompleteness_iscentric 1
_reflns_odcompleteness_theta 66.97
_olex2_refinement_description
;
1. Fixed Uiso
 At 1.2 times of:
  All C(H) groups, All N(H) groups
2. Restrained distances
 C6C-C12C
 1.38 with sigma of 0.02
 C11C-C5C
 1.38 with sigma of 0.02
 C1E-C11E
 1.38 with sigma of 0.02
3. Uiso/Uaniso restraints and constraints
Uanis(C6D) = Uanis(C5D) = Uanis(C11D) = Uanis(C4D) = Uanis(C3D) = Uanis(C2D) =
Uanis(C1D) = Uanis(C10D) = Uanis(C12D) = Uanis(C7D) = Uanis(C8D) = Uanis(C9D)
Uanis(C2E) = Uanis(C3E) = Uanis(C4E) = Uanis(C11E) = Uanis(C1E) = Uanis(C5E) =
Uanis(C6E) = Uanis(C12E) = Uanis(C10E) = Uanis(C7E) = Uanis(C8E) = Uanis(C9E)
Uanis(C2F) = Uanis(C3F) = Uanis(C4F) = Uanis(C11F) = Uanis(C1F) = Uanis(C5F) =
Uanis(C6F) = Uanis(C12F) = Uanis(C10F) = Uanis(C7F) = Uanis(C8F) = Uanis(C9F)
Uanis(C9) = Uanis(C8) = Uanis(C7) = Uanis(C12) = Uanis(C10) = Uanis(C1) =
Uanis(C6) = Uanis(C5) = Uanis(C11) = Uanis(C2) = Uanis(C3) = Uanis(C4)
Uanis(C9B) = Uanis(C8B) = Uanis(C7B) = Uanis(C12B) = Uanis(C6B) = Uanis(C5B) =
Uanis(C11B) = Uanis(C4B) = Uanis(C3B) = Uanis(C2B) = Uanis(C1B) = Uanis(C10B)
Uanis(C9C) = Uanis(C8C) = Uanis(C7C) = Uanis(C12C) = Uanis(C10C) = Uanis(C6C) =
Uanis(C5C) = Uanis(C11C) = Uanis(C4C) = Uanis(C1C) = Uanis(C2C) = Uanis(C3C)
4.a Aromatic/amide H refined with riding coordinates:
 N1(H1), N1B(H1B), N1C(H1C), C4(H4), C5(H5), C4B(H4B), C7F(H7F), C9F(H9F),
 C7(H7), C2E(H2E), C2F(H2F), C8F(H8F), C9E(H9E), C3F(H3F), C9D(H9D), C5D(H5D),
 C8(H8), C2D(H2D), C4F(H4F), C6(H6), C8D(H8D), C7B(H7B), C8C(H8C), C8E(H8E),
 C2(H2), C6B(H6B), C5C(H5C), C2B(H2B), C7E(H7E), C5B(H5B), C4E(H4E), C3(H3),
 C9(H9), C4C(H4C), C3C(H3C), C7D(H7D), C5E(H5E), C3B(H3B), C6F(H6F), C2C(H2C),
 C5F(H5F), C3E(H3E), C6C(H6C), C9C(H9C), C8B(H8B), C3D(H3D), C9B(H9B), C6E(H6E),
  C6D(H6D), C4D(H4D), C7C(H7C)
;
_olex2_submission_special_instructions 'No special instructions were received'
_oxdiff_exptl_absorpt_empirical_details
;
Empirical correction (ABSPACK) includes:
- Absorption correction using spherical harmonics
- Frame scaling
;
_oxdiff_exptl_absorpt_empirical_full_max 1.511
_oxdiff_exptl_absorpt_empirical_full_min 0.735

loop_
_space_group_symop_operation_xyz
'x, y, z'
'-x, -y, z+1/2'
'x+1/2, -y+1/2, z'
'-x+1/2, y+1/2, z+1/2'

loop_
_atom_site_label
_atom_site_type_symbol
_atom_site_fract_x
_atom_site_fract_y
_atom_site_fract_z
_atom_site_U_iso_or_equiv
_atom_site_adp_type
_atom_site_occupancy
_atom_site_site_symmetry_order
_atom_site_calc_flag
_atom_site_refinement_flags_posn
_atom_site_refinement_flags_adp
_atom_site_refinement_flags_occupancy
_atom_site_disorder_assembly
_atom_site_disorder_group
I2 I 0.61356(6) 0.05349(8) 0.21555(6) 0.0400(3) Uani 1 1 d . . . . .
I6 I 0.64212(6) 0.10621(9) 0.78172(7) 0.0459(3) Uani 1 1 d . . . . .
I5 I 0.65848(5) 0.11293(8) 0.63684(9) 0.0506(4) Uani 1 1 d . . . . .
I3 I 0.63493(6) 0.06395(9) 0.35240(7) 0.0492(4) Uani 1 1 d . . . . .
I4 I 0.65578(5) 0.09376(10) 0.49158(8) 0.0547(4) Uani 1 1 d . . . . .
I7 I 0.62146(6) 0.08451(10) 0.92700(9) 0.0630(5) Uani 1 1 d . . . . .
I1 I 0.60683(5) 0.06380(12) 0.07459(10) 0.0707(5) Uani 1 1 d . . . . .
N1E N 0.5464(5) 0.6184(9) 0.6103(6) 0.023(3) Uani 1 1 d . . . . .
N1F N 0.5406(5) 0.6067(9) 0.4397(6) 0.028(3) Uani 1 1 d . . . . .
N2B N 0.4144(5) 0.5623(11) 0.5617(6) 0.030(3) Uani 1 1 d . . . . .
N1D N 0.5345(5) 0.6134(10) 0.7788(6) 0.030(3) Uani 1 1 d . . . . .
N1 N 0.4770(5) 0.4096(10) 0.7731(7) 0.031(3) Uani 1 1 d . . . . .
H1 H 0.489943 0.471133 0.762334 0.038 Uiso 1 1 calc R . . . .
N2D N 0.6102(6) 0.4674(11) 0.7336(7) 0.034(3) Uani 1 1 d . . . . .
N2E N 0.6169(5) 0.4659(10) 0.5625(6) 0.026(3) Uani 1 1 d . . . . .
N2C N 0.4058(6) 0.5454(11) 0.3989(6) 0.031(3) Uani 1 1 d . . . . .
N2 N 0.4093(5) 0.5643(11) 0.7238(7) 0.029(3) Uani 1 1 d . . . . .
N1B N 0.4878(5) 0.4142(9) 0.6108(6) 0.027(3) Uani 1 1 d . . . . .
H1B H 0.499740 0.476460 0.599986 0.032 Uiso 1 1 calc R . . . .
C10E C 0.6385(6) 0.5633(13) 0.5770(8) 0.0313(10) Uani 1 1 d . . . . .
N1C N 0.4807(5) 0.4024(10) 0.4464(6) 0.027(3) Uani 1 1 d . . . . .
H1C H 0.491173 0.465627 0.435521 0.032 Uiso 1 1 calc R . . . .
C10F C 0.6323(6) 0.5470(12) 0.4073(8) 0.0303(10) Uani 1 1 d . . . . .
C4 C 0.4382(6) 0.2091(13) 0.8069(8) 0.0297(10) Uani 1 1 d . . . . .
H4 H 0.425389 0.141485 0.818402 0.036 Uiso 1 1 calc R . . . .
C1 C 0.4215(6) 0.3872(12) 0.7670(8) 0.0297(10) Uani 1 1 d . . . . .
N2F N 0.6087(5) 0.4497(10) 0.3921(7) 0.031(3) Uani 1 1 d . . . . .
C10 C 0.3852(6) 0.4665(12) 0.7411(8) 0.0297(10) Uani 1 1 d . . . . .
C11 C 0.4009(6) 0.2843(12) 0.7824(8) 0.0297(10) Uani 1 1 d . . . . .
C5 C 0.3433(6) 0.2614(12) 0.7734(8) 0.0297(10) Uani 1 1 d . . . . .
H5 H 0.329336 0.193870 0.783447 0.036 Uiso 1 1 calc R . . . .
C1E C 0.6006(6) 0.6442(11) 0.6017(8) 0.0313(10) Uani 1 1 d D . . . .
C11B C 0.4126(6) 0.2861(12) 0.6202(8) 0.0299(10) Uani 1 1 d . . . . .
C1B C 0.4321(6) 0.3888(12) 0.6035(8) 0.0299(10) Uani 1 1 d . . . . .
C1F C 0.5960(6) 0.6293(12) 0.4327(8) 0.0303(10) Uani 1 1 d . . . . .
C4B C 0.4510(6) 0.2140(11) 0.6447(8) 0.0299(10) Uani 1 1 d . . . . .
H4B H 0.438859 0.146082 0.656376 0.036 Uiso 1 1 calc R . . . .
C11F C 0.6180(6) 0.7307(12) 0.4457(8) 0.0303(10) Uani 1 1 d . . . . .
C7F C 0.7223(6) 0.4876(12) 0.3763(8) 0.0303(10) Uani 1 1 d . . . . .
H7F H 0.759845 0.500254 0.368627 0.036 Uiso 1 1 calc R . . . .
C1D C 0.5883(7) 0.6446(13) 0.7723(8) 0.0334(11) Uani 1 1 d . . . . .
C10B C 0.3950(6) 0.4651(13) 0.5776(8) 0.0299(10) Uani 1 1 d . . . . .
C12 C 0.3280(7) 0.4412(12) 0.7336(8) 0.0297(10) Uani 1 1 d . . . . .
C9F C 0.6436(6) 0.3754(13) 0.3715(8) 0.0303(10) Uani 1 1 d . . . . .
H9F H 0.628980 0.308352 0.361677 0.036 Uiso 1 1 calc R . . . .
C7 C 0.2933(7) 0.5195(12) 0.7085(7) 0.0297(10) Uani 1 1 d . . . . .
H7 H 0.255824 0.505356 0.701454 0.036 Uiso 1 1 calc R . . . .
C12E C 0.6948(6) 0.5902(13) 0.5703(9) 0.0313(10) Uani 1 1 d . . . . .
C2E C 0.5119(6) 0.6907(11) 0.6320(8) 0.0313(10) Uani 1 1 d . . . . .
H2E H 0.474643 0.672278 0.636994 0.038 Uiso 1 1 calc R . . . .
C10D C 0.6287(7) 0.5682(13) 0.7475(8) 0.0334(11) Uani 1 1 d . . . . .
C2F C 0.5078(6) 0.6838(13) 0.4614(8) 0.0303(10) Uani 1 1 d . . . . .
H2F H 0.470205 0.667798 0.466148 0.036 Uiso 1 1 calc R . . . .
C8F C 0.7004(6) 0.3908(12) 0.3637(8) 0.0303(10) Uani 1 1 d . . . . .
H8F H 0.722853 0.335060 0.349983 0.036 Uiso 1 1 calc R . . . .
C9E C 0.6518(6) 0.3907(13) 0.5424(8) 0.0313(10) Uani 1 1 d . . . . .
H9E H 0.637763 0.322865 0.533283 0.038 Uiso 1 1 calc R . . . .
C1C C 0.4271(6) 0.3715(13) 0.4393(8) 0.0336(11) Uani 1 1 d . . . . .
C3F C 0.5255(6) 0.7866(12) 0.4774(8) 0.0303(10) Uani 1 1 d . . . . .
H3F H 0.501134 0.838301 0.492245 0.036 Uiso 1 1 calc R . . . .
C9D C 0.6464(7) 0.3989(13) 0.7139(8) 0.0334(11) Uani 1 1 d . . . . .
H9D H 0.633972 0.329707 0.705235 0.040 Uiso 1 1 calc R . . . .
C5D C 0.6648(6) 0.7770(13) 0.7795(8) 0.0334(11) Uani 1 1 d . . . . .
H5D H 0.675946 0.846607 0.789073 0.040 Uiso 1 1 calc R . . . .
C12F C 0.6891(6) 0.5711(12) 0.4011(8) 0.0303(10) Uani 1 1 d . . . . .
C8 C 0.3164(7) 0.6189(12) 0.6945(8) 0.0297(10) Uani 1 1 d . . . . .
H8 H 0.294098 0.673762 0.679402 0.036 Uiso 1 1 calc R . . . .
C12B C 0.3385(6) 0.4357(13) 0.5704(8) 0.0299(10) Uani 1 1 d . . . . .
C2D C 0.4981(7) 0.6821(13) 0.8019(8) 0.0334(11) Uani 1 1 d . . . . .
H2D H 0.461304 0.660037 0.806475 0.040 Uiso 1 1 calc R . . . .
C4F C 0.5816(6) 0.8065(13) 0.4699(8) 0.0303(10) Uani 1 1 d . . . . .
H4F H 0.595726 0.873106 0.481392 0.036 Uiso 1 1 calc R . . . .
C10C C 0.3874(6) 0.4484(13) 0.4139(8) 0.0336(11) Uani 1 1 d . . . . .
C6 C 0.3088(7) 0.3362(12) 0.7506(8) 0.0297(10) Uani 1 1 d . . . . .
H6 H 0.271324 0.319337 0.745699 0.036 Uiso 1 1 calc R . . . .
C8D C 0.7037(7) 0.4220(13) 0.7047(7) 0.0334(11) Uani 1 1 d . . . . .
H8D H 0.728060 0.370560 0.689643 0.040 Uiso 1 1 calc R . . . .
C7B C 0.3033(6) 0.5119(13) 0.5453(7) 0.0299(10) Uani 1 1 d . . . . .
H7B H 0.265827 0.495820 0.539884 0.036 Uiso 1 1 calc R . . . .
C12D C 0.6838(7) 0.5990(13) 0.7416(8) 0.0334(11) Uani 1 1 d . . . . .
C12C C 0.3313(7) 0.4143(12) 0.4076(8) 0.0336(11) Uani 1 1 d D . . . .
C8C C 0.3124(7) 0.5915(12) 0.3683(8) 0.0336(11) Uani 1 1 d . . . . .
H8C H 0.288154 0.641999 0.352115 0.040 Uiso 1 1 calc R . . . .
C8E C 0.7095(7) 0.4100(13) 0.5345(8) 0.0313(10) Uani 1 1 d . . . . .
H8E H 0.732559 0.355604 0.520245 0.038 Uiso 1 1 calc R . . . .
C2 C 0.5103(7) 0.3359(12) 0.7957(7) 0.0297(10) Uani 1 1 d . . . . .
H2 H 0.547811 0.352968 0.799615 0.036 Uiso 1 1 calc R . . . .
C6B C 0.3199(6) 0.3310(12) 0.5873(7) 0.0299(10) Uani 1 1 d . . . . .
H6B H 0.282860 0.311938 0.581656 0.036 Uiso 1 1 calc R . . . .
C5C C 0.3514(6) 0.2379(13) 0.4472(8) 0.0336(11) Uani 1 1 d D . . . .
H5C H 0.339286 0.169226 0.457502 0.040 Uiso 1 1 calc R . . . .
C2B C 0.5223(6) 0.3445(11) 0.6338(8) 0.0299(10) Uani 1 1 d . . . . .
H2B H 0.559362 0.364823 0.638386 0.036 Uiso 1 1 calc R . . . .
C7E C 0.7309(7) 0.5073(13) 0.5478(8) 0.0313(10) Uani 1 1 d . . . . .
H7E H 0.768635 0.520853 0.542383 0.038 Uiso 1 1 calc R . . . .
C5B C 0.3561(6) 0.2581(12) 0.6119(8) 0.0299(10) Uani 1 1 d . . . . .
H5B H 0.343496 0.190295 0.623107 0.036 Uiso 1 1 calc R . . . .
C4E C 0.5821(6) 0.8234(11) 0.6388(8) 0.0313(10) Uani 1 1 d . . . . .
H4E H 0.593568 0.893242 0.647392 0.038 Uiso 1 1 calc R . . . .
C3 C 0.4930(7) 0.2347(12) 0.8140(8) 0.0297(10) Uani 1 1 d . . . . .
H3 H 0.517978 0.185960 0.830519 0.036 Uiso 1 1 calc R . . . .
C9 C 0.3727(6) 0.6355(13) 0.7030(7) 0.0297(10) Uani 1 1 d . . . . .
H9 H 0.386458 0.703272 0.693332 0.036 Uiso 1 1 calc R . . . .
C4C C 0.4490(6) 0.1971(13) 0.4807(8) 0.0336(11) Uani 1 1 d . . . . .
H4C H 0.438626 0.128427 0.493084 0.040 Uiso 1 1 calc R . . . .
C3C C 0.5021(7) 0.2298(12) 0.4872(8) 0.0336(11) Uani 1 1 d . . . . .
H3C H 0.528552 0.183014 0.502853 0.040 Uiso 1 1 calc R . . . .
C7D C 0.7215(7) 0.5251(12) 0.7191(8) 0.0334(11) Uani 1 1 d . . . . .
H7D H 0.758616 0.544391 0.713627 0.040 Uiso 1 1 calc R . . . .
C5E C 0.6793(6) 0.7707(13) 0.6058(8) 0.0313(10) Uani 1 1 d . . . . .
H5E H 0.693068 0.839371 0.613318 0.038 Uiso 1 1 calc R . . . .
C3B C 0.5067(6) 0.2409(11) 0.6521(7) 0.0299(10) Uani 1 1 d . . . . .
H3B H 0.532273 0.192813 0.668229 0.036 Uiso 1 1 calc R . . . .
C11C C 0.4083(6) 0.2671(13) 0.4549(8) 0.0336(11) Uani 1 1 d D . . . .
C6F C 0.7091(6) 0.6747(12) 0.4152(8) 0.0303(10) Uani 1 1 d . . . . .
H6F H 0.746618 0.690092 0.409325 0.036 Uiso 1 1 calc R . . . .
C2C C 0.5174(7) 0.3336(13) 0.4706(8) 0.0336(11) Uani 1 1 d . . . . .
H2C H 0.553981 0.355938 0.476449 0.040 Uiso 1 1 calc R . . . .
C5F C 0.6754(6) 0.7524(12) 0.4371(8) 0.0303(10) Uani 1 1 d . . . . .
H5F H 0.689770 0.819768 0.446583 0.036 Uiso 1 1 calc R . . . .
C3E C 0.5294(6) 0.7941(11) 0.6478(8) 0.0313(10) Uani 1 1 d . . . . .
H3E H 0.504252 0.842406 0.664511 0.038 Uiso 1 1 calc R . . . .
C11E C 0.6198(6) 0.7491(11) 0.6166(8) 0.0313(10) Uani 1 1 d D . . . .
C6C C 0.3161(6) 0.3087(11) 0.4254(8) 0.0336(11) Uani 1 1 d D . . . .
H6C H 0.279029 0.288345 0.421507 0.040 Uiso 1 1 calc R . . . .
C9C C 0.3702(6) 0.6166(13) 0.3778(8) 0.0336(11) Uani 1 1 d . . . . .
H9C H 0.382991 0.685353 0.368571 0.040 Uiso 1 1 calc R . . . .
C8B C 0.3234(6) 0.6108(12) 0.5284(7) 0.0299(10) Uani 1 1 d . . . . .
H8B H 0.300013 0.661324 0.510935 0.036 Uiso 1 1 calc R . . . .
C3D C 0.5129(7) 0.7876(13) 0.8200(8) 0.0334(11) Uani 1 1 d . . . . .
H3D H 0.486486 0.833499 0.836363 0.040 Uiso 1 1 calc R . . . .
C9B C 0.3808(6) 0.6348(13) 0.5381(8) 0.0299(10) Uani 1 1 d . . . . .
H9B H 0.394732 0.702148 0.527582 0.036 Uiso 1 1 calc R . . . .
C6E C 0.7139(6) 0.6957(12) 0.5855(8) 0.0313(10) Uani 1 1 d . . . . .
H6E H 0.751422 0.712238 0.581105 0.038 Uiso 1 1 calc R . . . .
C6D C 0.7008(7) 0.7073(13) 0.7590(8) 0.0334(11) Uani 1 1 d . . . . .
H6D H 0.737977 0.727243 0.755320 0.040 Uiso 1 1 calc R . . . .
C4D C 0.5668(7) 0.8207(13) 0.8129(8) 0.0334(11) Uani 1 1 d . . . . .
H4D H 0.577397 0.889872 0.824034 0.040 Uiso 1 1 calc R . . . .
C7C C 0.2941(7) 0.4902(13) 0.3842(8) 0.0336(11) Uani 1 1 d . . . . .
H7C H 0.256763 0.472032 0.379233 0.040 Uiso 1 1 calc R . . . .
C11D C 0.6083(7) 0.7447(13) 0.7870(8) 0.0334(11) Uani 1 1 d . . . . .

loop_
_atom_site_aniso_label
_atom_site_aniso_U_11
_atom_site_aniso_U_22
_atom_site_aniso_U_33
_atom_site_aniso_U_23
_atom_site_aniso_U_13
_atom_site_aniso_U_12
I2 0.0350(6) 0.0233(5) 0.0615(8) 0.0023(5) 0.0001(5) 0.0007(5)
I6 0.0345(6) 0.0242(5) 0.0790(10) 0.0007(6) -0.0001(6) 0.0065(4)
I5 0.0302(6) 0.0240(4) 0.0976(11) -0.0003(7) -0.0086(7) 0.0003(4)
I3 0.0444(6) 0.0311(6) 0.0721(10) -0.0107(6) -0.0207(6) 0.0114(5)
I4 0.0288(6) 0.0311(6) 0.1043(13) -0.0147(7) -0.0063(7) 0.0085(4)
I7 0.0327(6) 0.0264(5) 0.1299(16) 0.0155(7) 0.0182(7) 0.0072(4)
I1 0.0449(7) 0.0279(7) 0.1392(17) 0.0107(7) 0.0218(9) 0.0093(6)
N1E 0.023(6) 0.023(6) 0.022(7) 0.002(5) -0.006(5) -0.001(4)
N1F 0.028(6) 0.026(6) 0.030(8) 0.000(6) -0.001(6) 0.006(5)
N2B 0.049(8) 0.024(7) 0.016(8) 0.001(6) -0.007(6) 0.000(6)
N1D 0.035(7) 0.033(6) 0.021(8) 0.005(6) -0.004(6) 0.002(5)
N1 0.034(7) 0.024(6) 0.037(10) 0.004(6) 0.002(6) -0.003(5)
N2D 0.044(8) 0.027(7) 0.031(10) 0.007(6) -0.011(7) 0.003(6)
N2E 0.031(6) 0.020(7) 0.026(8) 0.004(5) -0.002(6) -0.002(5)
N2C 0.038(7) 0.039(8) 0.017(8) -0.012(6) -0.005(6) 0.013(6)
N2 0.012(6) 0.041(7) 0.033(8) 0.001(7) -0.012(5) -0.003(5)
N1B 0.029(6) 0.022(6) 0.030(8) 0.001(5) -0.005(5) -0.007(5)
C10E 0.035(2) 0.032(2) 0.027(3) 0.002(2) -0.002(2) -0.0011(17)
N1C 0.029(6) 0.031(6) 0.021(8) -0.002(5) -0.001(5) -0.005(5)
C10F 0.031(2) 0.033(2) 0.026(3) 0.003(2) -0.0003(19) 0.0037(17)
C4 0.033(2) 0.028(2) 0.028(3) -0.0004(19) 0.0009(19) 0.0015(17)
C1 0.033(2) 0.028(2) 0.028(3) -0.0004(19) 0.0009(19) 0.0015(17)
N2F 0.017(6) 0.018(6) 0.057(11) 0.007(6) -0.005(6) -0.003(4)
C10 0.033(2) 0.028(2) 0.028(3) -0.0004(19) 0.0009(19) 0.0015(17)
C11 0.033(2) 0.028(2) 0.028(3) -0.0004(19) 0.0009(19) 0.0015(17)
C5 0.033(2) 0.028(2) 0.028(3) -0.0004(19) 0.0009(19) 0.0015(17)
C1E 0.035(2) 0.032(2) 0.027(3) 0.002(2) -0.002(2) -0.0011(17)
C11B 0.033(2) 0.031(2) 0.025(3) -0.007(2) -0.0034(19) -0.0003(17)
C1B 0.033(2) 0.031(2) 0.025(3) -0.007(2) -0.0034(19) -0.0003(17)
C1F 0.031(2) 0.033(2) 0.026(3) 0.003(2) -0.0003(19) 0.0037(17)
C4B 0.033(2) 0.031(2) 0.025(3) -0.007(2) -0.0034(19) -0.0003(17)
C11F 0.031(2) 0.033(2) 0.026(3) 0.003(2) -0.0003(19) 0.0037(17)
C7F 0.031(2) 0.033(2) 0.026(3) 0.003(2) -0.0003(19) 0.0037(17)
C1D 0.035(2) 0.035(2) 0.029(3) 0.004(2) -0.006(2) -0.0032(19)
C10B 0.033(2) 0.031(2) 0.025(3) -0.007(2) -0.0034(19) -0.0003(17)
C12 0.033(2) 0.028(2) 0.028(3) -0.0004(19) 0.0009(19) 0.0015(17)
C9F 0.031(2) 0.033(2) 0.026(3) 0.003(2) -0.0003(19) 0.0037(17)
C7 0.033(2) 0.028(2) 0.028(3) -0.0004(19) 0.0009(19) 0.0015(17)
C12E 0.035(2) 0.032(2) 0.027(3) 0.002(2) -0.002(2) -0.0011(17)
C2E 0.035(2) 0.032(2) 0.027(3) 0.002(2) -0.002(2) -0.0011(17)
C10D 0.035(2) 0.035(2) 0.029(3) 0.004(2) -0.006(2) -0.0032(19)
C2F 0.031(2) 0.033(2) 0.026(3) 0.003(2) -0.0003(19) 0.0037(17)
C8F 0.031(2) 0.033(2) 0.026(3) 0.003(2) -0.0003(19) 0.0037(17)
C9E 0.035(2) 0.032(2) 0.027(3) 0.002(2) -0.002(2) -0.0011(17)
C1C 0.031(2) 0.036(2) 0.033(3) -0.011(2) 0.005(2) 0.0051(18)
C3F 0.031(2) 0.033(2) 0.026(3) 0.003(2) -0.0003(19) 0.0037(17)
C9D 0.035(2) 0.035(2) 0.029(3) 0.004(2) -0.006(2) -0.0032(19)
C5D 0.035(2) 0.035(2) 0.029(3) 0.004(2) -0.006(2) -0.0032(19)
C12F 0.031(2) 0.033(2) 0.026(3) 0.003(2) -0.0003(19) 0.0037(17)
C8 0.033(2) 0.028(2) 0.028(3) -0.0004(19) 0.0009(19) 0.0015(17)
C12B 0.033(2) 0.031(2) 0.025(3) -0.007(2) -0.0034(19) -0.0003(17)
C2D 0.035(2) 0.035(2) 0.029(3) 0.004(2) -0.006(2) -0.0032(19)
C4F 0.031(2) 0.033(2) 0.026(3) 0.003(2) -0.0003(19) 0.0037(17)
C10C 0.031(2) 0.036(2) 0.033(3) -0.011(2) 0.005(2) 0.0051(18)
C6 0.033(2) 0.028(2) 0.028(3) -0.0004(19) 0.0009(19) 0.0015(17)
C8D 0.035(2) 0.035(2) 0.029(3) 0.004(2) -0.006(2) -0.0032(19)
C7B 0.033(2) 0.031(2) 0.025(3) -0.007(2) -0.0034(19) -0.0003(17)
C12D 0.035(2) 0.035(2) 0.029(3) 0.004(2) -0.006(2) -0.0032(19)
C12C 0.031(2) 0.036(2) 0.033(3) -0.011(2) 0.005(2) 0.0051(18)
C8C 0.031(2) 0.036(2) 0.033(3) -0.011(2) 0.005(2) 0.0051(18)
C8E 0.035(2) 0.032(2) 0.027(3) 0.002(2) -0.002(2) -0.0011(17)
C2 0.033(2) 0.028(2) 0.028(3) -0.0004(19) 0.0009(19) 0.0015(17)
C6B 0.033(2) 0.031(2) 0.025(3) -0.007(2) -0.0034(19) -0.0003(17)
C5C 0.031(2) 0.036(2) 0.033(3) -0.011(2) 0.005(2) 0.0051(18)
C2B 0.033(2) 0.031(2) 0.025(3) -0.007(2) -0.0034(19) -0.0003(17)
C7E 0.035(2) 0.032(2) 0.027(3) 0.002(2) -0.002(2) -0.0011(17)
C5B 0.033(2) 0.031(2) 0.025(3) -0.007(2) -0.0034(19) -0.0003(17)
C4E 0.035(2) 0.032(2) 0.027(3) 0.002(2) -0.002(2) -0.0011(17)
C3 0.033(2) 0.028(2) 0.028(3) -0.0004(19) 0.0009(19) 0.0015(17)
C9 0.033(2) 0.028(2) 0.028(3) -0.0004(19) 0.0009(19) 0.0015(17)
C4C 0.031(2) 0.036(2) 0.033(3) -0.011(2) 0.005(2) 0.0051(18)
C3C 0.031(2) 0.036(2) 0.033(3) -0.011(2) 0.005(2) 0.0051(18)
C7D 0.035(2) 0.035(2) 0.029(3) 0.004(2) -0.006(2) -0.0032(19)
C5E 0.035(2) 0.032(2) 0.027(3) 0.002(2) -0.002(2) -0.0011(17)
C3B 0.033(2) 0.031(2) 0.025(3) -0.007(2) -0.0034(19) -0.0003(17)
C11C 0.031(2) 0.036(2) 0.033(3) -0.011(2) 0.005(2) 0.0051(18)
C6F 0.031(2) 0.033(2) 0.026(3) 0.003(2) -0.0003(19) 0.0037(17)
C2C 0.031(2) 0.036(2) 0.033(3) -0.011(2) 0.005(2) 0.0051(18)
C5F 0.031(2) 0.033(2) 0.026(3) 0.003(2) -0.0003(19) 0.0037(17)
C3E 0.035(2) 0.032(2) 0.027(3) 0.002(2) -0.002(2) -0.0011(17)
C11E 0.035(2) 0.032(2) 0.027(3) 0.002(2) -0.002(2) -0.0011(17)
C6C 0.031(2) 0.036(2) 0.033(3) -0.011(2) 0.005(2) 0.0051(18)
C9C 0.031(2) 0.036(2) 0.033(3) -0.011(2) 0.005(2) 0.0051(18)
C8B 0.033(2) 0.031(2) 0.025(3) -0.007(2) -0.0034(19) -0.0003(17)
C3D 0.035(2) 0.035(2) 0.029(3) 0.004(2) -0.006(2) -0.0032(19)
C9B 0.033(2) 0.031(2) 0.025(3) -0.007(2) -0.0034(19) -0.0003(17)
C6E 0.035(2) 0.032(2) 0.027(3) 0.002(2) -0.002(2) -0.0011(17)
C6D 0.035(2) 0.035(2) 0.029(3) 0.004(2) -0.006(2) -0.0032(19)
C4D 0.035(2) 0.035(2) 0.029(3) 0.004(2) -0.006(2) -0.0032(19)
C7C 0.031(2) 0.036(2) 0.033(3) -0.011(2) 0.005(2) 0.0051(18)
C11D 0.035(2) 0.035(2) 0.029(3) 0.004(2) -0.006(2) -0.0032(19)

loop_
_atom_type_symbol
_atom_type_description
_atom_type_scat_dispersion_real
_atom_type_scat_dispersion_imag
_atom_type_scat_source
C C 0.0181 0.0091 'International Tables Vol C Tables 4.2.6.8 and 6.1.1.4'
H H 0.0000 0.0000 'International Tables Vol C Tables 4.2.6.8 and 6.1.1.4'
I I -0.3257 6.8362 'International Tables Vol C Tables 4.2.6.8 and 6.1.1.4'
N N 0.0311 0.0180 'International Tables Vol C Tables 4.2.6.8 and 6.1.1.4'

loop_
_exptl_crystal_face_index_h
_exptl_crystal_face_index_k
_exptl_crystal_face_index_l
_exptl_crystal_face_perp_dist
-9 -7 0 0.0422
9 7 0 0.0422
12 -5 0 0.0642
-12 5 0 0.0642
-1 -1 14 0.3851
1 1 -14 0.3851

loop_
_geom_angle_atom_site_label_1
_geom_angle_atom_site_label_2
_geom_angle_atom_site_label_3
_geom_angle
_geom_angle_site_symmetry_1
_geom_angle_site_symmetry_3
_geom_angle_publ_flag
C2E N1E C1E 119.8(12) . . ?
C2F N1F C1F 118.0(13) . . ?
C9B N2B C10B 120.6(14) . . ?
C2D N1D C1D 119.1(14) . . ?
C1 N1 H1 120.4 . . ?
C2 N1 H1 120.4 . . ?
C2 N1 C1 119.3(13) . . ?
C9D N2D C10D 117.6(15) . . ?
C9E N2E C10E 117.7(13) . . ?
C9C N2C C10C 119.1(15) . . ?
C9 N2 C10 113.7(13) . . ?
C1B N1B H1B 119.7 . . ?
C2B N1B H1B 119.7 . . ?
C2B N1B C1B 120.7(13) . . ?
N2E C10E C1E 117.7(13) . . ?
N2E C10E C12E 123.8(15) . . ?
C12E C10E C1E 118.5(15) . . ?
C1C N1C H1C 120.2 . . ?
C2C N1C H1C 120.2 . . ?
C2C N1C C1C 119.5(14) . . ?
N2F C10F C1F 117.8(14) . . ?
N2F C10F C12F 124.2(14) . . ?
C12F C10F C1F 118.0(14) . . ?
C11 C4 H4 119.8 . . ?
C3 C4 H4 119.8 . . ?
C3 C4 C11 120.3(15) . . ?
N1 C1 C10 119.4(13) . . ?
N1 C1 C11 120.0(13) . . ?
C11 C1 C10 120.5(14) . . ?
C9F N2F C10F 115.8(13) . . ?
N2 C10 C1 117.3(13) . . ?
N2 C10 C12 123.9(14) . . ?
C12 C10 C1 118.9(14) . . ?
C4 C11 C1 118.3(14) . . ?
C4 C11 C5 122.7(14) . . ?
C1 C11 C5 119.0(14) . . ?
C11 C5 H5 119.6 . . ?
C6 C5 C11 120.8(15) . . ?
C6 C5 H5 119.6 . . ?
N1E C1E C10E 119.3(12) . . ?
N1E C1E C11E 119.7(14) . . ?
C11E C1E C10E 121.0(14) . . ?
C1B C11B C5B 120.5(14) . . ?
C4B C11B C1B 117.7(13) . . ?
C4B C11B C5B 121.8(14) . . ?
N1B C1B C11B 119.8(14) . . ?
N1B C1B C10B 120.0(14) . . ?
C11B C1B C10B 120.2(14) . . ?
N1F C1F C10F 118.8(13) . . ?
N1F C1F C11F 122.0(13) . . ?
C11F C1F C10F 119.1(14) . . ?
C11B C4B H4B 119.1 . . ?
C3B C4B C11B 121.9(14) . . ?
C3B C4B H4B 119.1 . . ?
C1F C11F C5F 120.8(14) . . ?
C4F C11F C1F 116.9(14) . . ?
C4F C11F C5F 122.3(15) . . ?
C8F C7F H7F 119.5 . . ?
C8F C7F C12F 121.0(15) . . ?
C12F C7F H7F 119.5 . . ?
N1D C1D C10D 119.1(14) . . ?
N1D C1D C11D 124.5(16) . . ?
C11D C1D C10D 116.4(14) . . ?
N2B C10B C1B 119.4(13) . . ?
N2B C10B C12B 122.3(15) . . ?
C12B C10B C1B 118.3(15) . . ?
C10 C12 C6 118.7(14) . . ?
C7 C12 C10 118.1(14) . . ?
C7 C12 C6 123.2(15) . . ?
N2F C9F H9F 117.7 . . ?
N2F C9F C8F 124.6(15) . . ?
C8F C9F H9F 117.7 . . ?
C12 C7 H7 120.9 . . ?
C8 C7 C12 118.2(15) . . ?
C8 C7 H7 120.9 . . ?
C10E C12E C7E 116.6(15) . . ?
C10E C12E C6E 120.2(15) . . ?
C6E C12E C7E 123.2(14) . . ?
N1E C2E H2E 118.9 . . ?
N1E C2E C3E 122.2(14) . . ?
C3E C2E H2E 118.9 . . ?
N2D C10D C1D 117.7(14) . . ?
N2D C10D C12D 122.9(16) . . ?
C12D C10D C1D 119.3(15) . . ?
N1F C2F H2F 117.5 . . ?
N1F C2F C3F 125.0(15) . . ?
C3F C2F H2F 117.5 . . ?
C7F C8F C9F 118.8(15) . . ?
C7F C8F H8F 120.6 . . ?
C9F C8F H8F 120.6 . . ?
N2E C9E H9E 118.7 . . ?
N2E C9E C8E 122.6(15) . . ?
C8E C9E H9E 118.7 . . ?
N1C C1C C10C 118.8(14) . . ?
N1C C1C C11C 122.1(14) . . ?
C11C C1C C10C 119.1(14) . . ?
C2F C3F H3F 122.3 . . ?
C4F C3F C2F 115.5(15) . . ?
C4F C3F H3F 122.3 . . ?
N2D C9D H9D 117.7 . . ?
N2D C9D C8D 124.6(16) . . ?
C8D C9D H9D 117.7 . . ?
C6D C5D H5D 120.5 . . ?
C6D C5D C11D 119.0(16) . . ?
C11D C5D H5D 120.5 . . ?
C10F C12F C7F 115.4(14) . . ?
C10F C12F C6F 120.2(14) . . ?
C6F C12F C7F 124.3(14) . . ?
C7 C8 H8 120.3 . . ?
C9 C8 C7 119.4(15) . . ?
C9 C8 H8 120.3 . . ?
C10B C12B C6B 120.3(14) . . ?
C7B C12B C10B 117.0(15) . . ?
C7B C12B C6B 122.6(14) . . ?
N1D C2D H2D 118.7 . . ?
N1D C2D C3D 122.7(15) . . ?
C3D C2D H2D 118.7 . . ?
C11F C4F H4F 118.7 . . ?
C3F C4F C11F 122.6(15) . . ?
C3F C4F H4F 118.7 . . ?
N2C C10C C1C 118.3(14) . . ?
N2C C10C C12C 124.2(15) . . ?
C12C C10C C1C 117.5(14) . . ?
C5 C6 C12 122.1(15) . . ?
C5 C6 H6 118.9 . . ?
C12 C6 H6 118.9 . . ?
C9D C8D H8D 121.6 . . ?
C7D C8D C9D 116.8(16) . . ?
C7D C8D H8D 121.6 . . ?
C12B C7B H7B 119.7 . . ?
C8B C7B C12B 120.5(15) . . ?
C8B C7B H7B 119.7 . . ?
C10D C12D C7D 118.4(15) . . ?
C10D C12D C6D 119.8(16) . . ?
C7D C12D C6D 121.8(15) . . ?
C10C C12C C6C 119.5(14) . . ?
C7C C12C C10C 116.3(14) . . ?
C7C C12C C6C 124.3(15) . . ?
C9C C8C H8C 121.1 . . ?
C7C C8C H8C 121.1 . . ?
C7C C8C C9C 117.8(15) . . ?
C9E C8E H8E 120.1 . . ?
C7E C8E C9E 119.7(15) . . ?
C7E C8E H8E 120.1 . . ?
N1 C2 H2 117.9 . . ?
N1 C2 C3 124.2(15) . . ?
C3 C2 H2 117.9 . . ?
C12B C6B H6B 119.6 . . ?
C5B C6B C12B 120.7(14) . . ?
C5B C6B H6B 119.6 . . ?
C11C C5C H5C 120.2 . . ?
C6C C5C H5C 120.2 . . ?
C6C C5C C11C 119.6(15) . . ?
N1B C2B H2B 118.2 . . ?
N1B C2B C3B 123.7(13) . . ?
C3B C2B H2B 118.2 . . ?
C12E C7E H7E 120.3 . . ?
C8E C7E C12E 119.4(15) . . ?
C8E C7E H7E 120.3 . . ?
C11B C5B H5B 120.0 . . ?
C6B C5B C11B 120.0(15) . . ?
C6B C5B H5B 120.0 . . ?
C3E C4E H4E 120.2 . . ?
C3E C4E C11E 119.6(14) . . ?
C11E C4E H4E 120.2 . . ?
C4 C3 C2 117.8(15) . . ?
C4 C3 H3 121.1 . . ?
C2 C3 H3 121.1 . . ?
N2 C9 C8 126.6(15) . . ?
N2 C9 H9 116.7 . . ?
C8 C9 H9 116.7 . . ?
C3C C4C H4C 119.8 . . ?
C3C C4C C11C 120.5(16) . . ?
C11C C4C H4C 119.8 . . ?
C4C C3C H3C 120.0 . . ?
C4C C3C C2C 120.0(16) . . ?
C2C C3C H3C 120.0 . . ?
C8D C7D H7D 120.2 . . ?
C12D C7D C8D 119.7(16) . . ?
C12D C7D H7D 120.2 . . ?
C11E C5E H5E 118.8 . . ?
C6E C5E H5E 118.8 . . ?
C6E C5E C11E 122.4(14) . . ?
C4B C3B C2B 116.3(14) . . ?
C4B C3B H3B 121.9 . . ?
C2B C3B H3B 121.9 . . ?
C1C C11C C5C 120.5(15) . . ?
C1C C11C C4C 116.1(13) . . ?
C5C C11C C4C 123.3(15) . . ?
C12F C6F H6F 119.0 . . ?
C5F C6F C12F 121.9(15) . . ?
C5F C6F H6F 119.0 . . ?
N1C C2C C3C 121.6(15) . . ?
N1C C2C H2C 119.2 . . ?
C3C C2C H2C 119.2 . . ?
C11F C5F H5F 120.1 . . ?
C6F C5F C11F 119.8(15) . . ?
C6F C5F H5F 120.1 . . ?
C2E C3E H3E 120.1 . . ?
C4E C3E C2E 119.8(15) . . ?
C4E C3E H3E 120.1 . . ?
C1E C11E C5E 116.2(14) . . ?
C4E C11E C1E 118.9(14) . . ?
C4E C11E C5E 124.9(13) . . ?
C12C C6C H6C 118.1 . . ?
C5C C6C C12C 123.9(15) . . ?
C5C C6C H6C 118.1 . . ?
N2C C9C C8C 122.2(16) . . ?
N2C C9C H9C 118.9 . . ?
C8C C9C H9C 118.9 . . ?
C7B C8B H8B 120.5 . . ?
C7B C8B C9B 119.0(15) . . ?
C9B C8B H8B 120.5 . . ?
C2D C3D H3D 120.5 . . ?
C4D C3D C2D 118.9(16) . . ?
C4D C3D H3D 120.5 . . ?
N2B C9B C8B 120.5(15) . . ?
N2B C9B H9B 119.7 . . ?
C8B C9B H9B 119.7 . . ?
C12E C6E H6E 119.2 . . ?
C5E C6E C12E 121.6(15) . . ?
C5E C6E H6E 119.2 . . ?
C5D C6D C12D 121.4(16) . . ?
C5D C6D H6D 119.3 . . ?
C12D C6D H6D 119.3 . . ?
C3D C4D H4D 120.4 . . ?
C3D C4D C11D 119.2(15) . . ?
C11D C4D H4D 120.4 . . ?
C12C C7C H7C 119.8 . . ?
C8C C7C C12C 120.4(15) . . ?
C8C C7C H7C 119.8 . . ?
C1D C11D C5D 124.0(16) . . ?
C1D C11D C4D 115.6(14) . . ?
C5D C11D C4D 120.3(15) . . ?

loop_
_geom_bond_atom_site_label_1
_geom_bond_atom_site_label_2
_geom_bond_distance
_geom_bond_site_symmetry_2
_geom_bond_publ_flag
I2 I3 3.128(2) . ?
N1E C1E 1.353(19) . ?
N1E C2E 1.315(19) . ?
N1F C1F 1.368(19) . ?
N1F C2F 1.332(19) . ?
N2B C10B 1.34(2) . ?
N2B C9B 1.32(2) . ?
N1D C1D 1.35(2) . ?
N1D C2D 1.33(2) . ?
N1 H1 0.8600 . ?
N1 C1 1.367(19) . ?
N1 C2 1.32(2) . ?
N2D C10D 1.36(2) . ?
N2D C9D 1.29(2) . ?
N2E C10E 1.36(2) . ?
N2E C9E 1.33(2) . ?
N2C C10C 1.33(2) . ?
N2C C9C 1.32(2) . ?
N2 C10 1.40(2) . ?
N2 C9 1.33(2) . ?
N1B H1B 0.8600 . ?
N1B C1B 1.382(19) . ?
N1B C2B 1.306(19) . ?
C10E C1E 1.47(2) . ?
C10E C12E 1.40(2) . ?
N1C H1C 0.8600 . ?
N1C C1C 1.352(19) . ?
N1C C2C 1.34(2) . ?
C10F N2F 1.38(2) . ?
C10F C1F 1.46(2) . ?
C10F C12F 1.40(2) . ?
C4 H4 0.9300 . ?
C4 C11 1.41(2) . ?
C4 C3 1.36(2) . ?
C1 C10 1.44(2) . ?
C1 C11 1.41(2) . ?
N2F C9F 1.33(2) . ?
C10 C12 1.42(2) . ?
C11 C5 1.43(2) . ?
C5 H5 0.9300 . ?
C5 C6 1.35(2) . ?
C1E C11E 1.421(17) . ?
C11B C1B 1.41(2) . ?
C11B C4B 1.40(2) . ?
C11B C5B 1.41(2) . ?
C1B C10B 1.42(2) . ?
C1F C11F 1.40(2) . ?
C4B H4B 0.9300 . ?
C4B C3B 1.39(2) . ?
C11F C4F 1.40(2) . ?
C11F C5F 1.42(2) . ?
C7F H7F 0.9300 . ?
C7F C8F 1.34(2) . ?
C7F C12F 1.42(2) . ?
C1D C10D 1.47(2) . ?
C1D C11D 1.37(2) . ?
C10B C12B 1.41(2) . ?
C12 C7 1.40(2) . ?
C12 C6 1.43(2) . ?
C9F H9F 0.9300 . ?
C9F C8F 1.39(2) . ?
C7 H7 0.9300 . ?
C7 C8 1.39(2) . ?
C12E C7E 1.44(2) . ?
C12E C6E 1.43(2) . ?
C2E H2E 0.9300 . ?
C2E C3E 1.40(2) . ?
C10D C12D 1.38(2) . ?
C2F H2F 0.9300 . ?
C2F C3F 1.39(2) . ?
C8F H8F 0.9300 . ?
C9E H9E 0.9300 . ?
C9E C8E 1.42(2) . ?
C1C C10C 1.46(2) . ?
C1C C11C 1.42(2) . ?
C3F H3F 0.9300 . ?
C3F C4F 1.38(2) . ?
C9D H9D 0.9300 . ?
C9D C8D 1.42(2) . ?
C5D H5D 0.9300 . ?
C5D C6D 1.31(2) . ?
C5D C11D 1.42(2) . ?
C12F C6F 1.41(2) . ?
C8 H8 0.9300 . ?
C8 C9 1.38(2) . ?
C12B C7B 1.39(2) . ?
C12B C6B 1.43(2) . ?
C2D H2D 0.9300 . ?
C2D C3D 1.42(2) . ?
C4F H4F 0.9300 . ?
C10C C12C 1.42(2) . ?
C6 H6 0.9300 . ?
C8D H8D 0.9300 . ?
C8D C7D 1.39(2) . ?
C7B H7B 0.9300 . ?
C7B C8B 1.37(2) . ?
C12D C7D 1.39(2) . ?
C12D C6D 1.46(2) . ?
C12C C6C 1.418(17) . ?
C12C C7C 1.40(2) . ?
C8C H8C 0.9300 . ?
C8C C9C 1.44(2) . ?
C8C C7C 1.38(2) . ?
C8E H8E 0.9300 . ?
C8E C7E 1.35(2) . ?
C2 H2 0.9300 . ?
C2 C3 1.39(2) . ?
C6B H6B 0.9300 . ?
C6B C5B 1.37(2) . ?
C5C H5C 0.9300 . ?
C5C C11C 1.424(17) . ?
C5C C6C 1.32(2) . ?
C2B H2B 0.9300 . ?
C2B C3B 1.40(2) . ?
C7E H7E 0.9300 . ?
C5B H5B 0.9300 . ?
C4E H4E 0.9300 . ?
C4E C3E 1.33(2) . ?
C4E C11E 1.38(2) . ?
C3 H3 0.9300 . ?
C9 H9 0.9300 . ?
C4C H4C 0.9300 . ?
C4C C3C 1.35(2) . ?
C4C C11C 1.43(2) . ?
C3C H3C 0.9300 . ?
C3C C2C 1.39(2) . ?
C7D H7D 0.9300 . ?
C5E H5E 0.9300 . ?
C5E C11E 1.47(2) . ?
C5E C6E 1.33(2) . ?
C3B H3B 0.9300 . ?
C6F H6F 0.9300 . ?
C6F C5F 1.35(2) . ?
C2C H2C 0.9300 . ?
C5F H5F 0.9300 . ?
C3E H3E 0.9300 . ?
C6C H6C 0.9300 . ?
C9C H9C 0.9300 . ?
C8B H8B 0.9300 . ?
C8B C9B 1.43(2) . ?
C3D H3D 0.9300 . ?
C3D C4D 1.37(2) . ?
C9B H9B 0.9300 . ?
C6E H6E 0.9300 . ?
C6D H6D 0.9300 . ?
C4D H4D 0.9300 . ?
C4D C11D 1.49(2) . ?
C7C H7C 0.9300 . ?

loop_
_exptl_oxdiff_crystal_face_indexfrac_h
_exptl_oxdiff_crystal_face_indexfrac_k
_exptl_oxdiff_crystal_face_indexfrac_l
_exptl_oxdiff_crystal_face_x
_exptl_oxdiff_crystal_face_y
_exptl_oxdiff_crystal_face_z
-8.9998 -6.9981 -0.0000 -0.2089 -1.0095 0.1575
8.9998 6.9981 0.0000 0.2089 1.0095 -0.1575
11.9950 -5.0000 -0.0035 0.9428 -0.2708 0.1254
-11.9950 5.0000 0.0035 -0.9428 0.2708 -0.1254
-0.9979 -1.0014 13.9955 -0.0913 0.0244 0.9632
0.9979 1.0014 -13.9955 0.0913 -0.0244 -0.9632
